data_7703737
loop_
_publ_author_name
'Meng, Ting'
'Liu, Tong'
'Qin, Qi-Pin'
'Chen, Zi-Lu'
'Zou, Hua-Hong'
'Wang, Kai'
'Liang, Fu-Pei'

_publ_section_title
;
 Mitochondria-localizing dicarbohydrazide Ln complexes and their mechanism
 of in vitro anticancer activity.
;
_journal_issue 14
_journal_name_full 'Dalton transactions (Cambridge, England : 2003)'
_journal_page_first 4404
_journal_page_last 4415
_journal_paper_doi 10.1039/d0dt00210k
_journal_volume 49
_journal_year 2020
_chemical_formula_moiety 'C71 H53 N16 O22 Tb5, 3(C H4 O)'
_chemical_formula_sum 'C74 H65 N16 O25 Tb5'
_chemical_formula_weight 2373.02
_space_group_crystal_system triclinic
_space_group_IT_number 2
_space_group_name_Hall '-P 1'
_space_group_name_H-M_alt 'P -1'
_atom_sites_solution_hydrogens mixed
_audit_creation_date 2019-03-10
_audit_creation_method
;
Olex2 1.2
(compiled 2018.05.29 svn.r3508 for OlexSys, GUI svn.r5506)
;
_audit_update_record
;
2019-07-01 deposited with the CCDC.	2020-03-06 downloaded from the CCDC.
;
_cell_angle_alpha 111.301(2)
_cell_angle_beta 90.017(2)
_cell_angle_gamma 101.333(2)
_cell_formula_units_Z 2
_cell_length_a 15.4410(9)
_cell_length_b 17.2204(10)
_cell_length_c 20.4129(11)
_cell_measurement_reflns_used 9954
_cell_measurement_temperature 150(2)
_cell_measurement_theta_max 26.43
_cell_measurement_theta_min 2.40
_cell_volume 4943.1(5)
_computing_cell_refinement 'SAINT v8.37A (Bruker, 2015)'
_computing_data_reduction 'SAINT v8.37A (Bruker, 2015)'
_computing_molecular_graphics 'Olex2 (Dolomanov et al., 2009)'
_computing_publication_material 'Olex2 (Dolomanov et al., 2009)'
_computing_structure_refinement 'XL (Sheldrick, 2008)'
_computing_structure_solution 'SHELXT 2014/4 (Sheldrick, 2014)'
_diffrn_ambient_temperature 150.01
_diffrn_measured_fraction_theta_full 0.997
_diffrn_measured_fraction_theta_max 0.995
_diffrn_measurement_device_type 'Bruker APEX-II CCD'
_diffrn_measurement_method '\f and \w scans'
_diffrn_radiation_type MoK\a
_diffrn_radiation_wavelength 0.71073
_diffrn_reflns_av_R_equivalents 0.0770
_diffrn_reflns_av_unetI/netI 0.0535
_diffrn_reflns_Laue_measured_fraction_full 0.997
_diffrn_reflns_Laue_measured_fraction_max 0.995
_diffrn_reflns_limit_h_max 19
_diffrn_reflns_limit_h_min -19
_diffrn_reflns_limit_k_max 21
_diffrn_reflns_limit_k_min -21
_diffrn_reflns_limit_l_max 25
_diffrn_reflns_limit_l_min -25
_diffrn_reflns_number 105653
_diffrn_reflns_point_group_measured_fraction_full 0.997
_diffrn_reflns_point_group_measured_fraction_max 0.995
_diffrn_reflns_theta_full 25.242
_diffrn_reflns_theta_max 26.493
_diffrn_reflns_theta_min 2.148
_diffrn_standards_number 0
_exptl_absorpt_coefficient_mu 3.602
_exptl_absorpt_correction_T_max 0.7454
_exptl_absorpt_correction_T_min 0.5184
_exptl_absorpt_correction_type multi-scan
_exptl_absorpt_process_details
;
SADABS-2016/2 (Bruker,2016/2) was used for absorption correction.
wR2(int) was 0.0970 before and 0.0629 after correction.
The Ratio of minimum to maximum transmission is 0.6955.
The \l/2 correction factor is Not present.
;
_exptl_crystal_colour colorless
_exptl_crystal_density_diffrn 1.594
_exptl_crystal_description block
_exptl_crystal_F_000 2292
_exptl_crystal_size_max 0.26
_exptl_crystal_size_mid 0.21
_exptl_crystal_size_min 0.14
_refine_diff_density_max 2.303
_refine_diff_density_min -1.683
_refine_diff_density_rms 0.182
_refine_ls_extinction_method none
_refine_ls_goodness_of_fit_ref 1.036
_refine_ls_hydrogen_treatment mixed
_refine_ls_matrix_type full
_refine_ls_number_parameters 1097
_refine_ls_number_reflns 20401
_refine_ls_number_restraints 13
_refine_ls_restrained_S_all 1.036
_refine_ls_R_factor_all 0.0788
_refine_ls_R_factor_gt 0.0458
_refine_ls_shift/su_max 0.002
_refine_ls_shift/su_mean 0.000
_refine_ls_structure_factor_coef Fsqd
_refine_ls_weighting_details 'w=1/[\s^2^(Fo^2^)+(0.0653P)^2^+20.4799P] where P=(Fo^2^+2Fc^2^)/3'
_refine_ls_weighting_scheme calc
_refine_ls_wR_factor_gt 0.1098
_refine_ls_wR_factor_ref 0.1299
_reflns_Friedel_coverage 0.000
_reflns_number_gt 14371
_reflns_number_total 20401
_reflns_threshold_expression 'I > 2\s(I)'
_cod_data_source_file d0dt00210k2.cif
_cod_data_source_block mo_1220_8_0m_sq
_cod_depositor_comments 'Adding full bibliography for 7703732--7703737.cif.'
_cod_database_code 7703737
_shelx_shelxl_version_number 2016/6
_shelx_space_group_comment
;
The symmetry employed for this shelxl refinement is uniquely defined
by the following loop, which should always be used as a source of
symmetry information in preference to the above space-group names.
They are only intended as comments.
;
_shelx_estimated_absorpt_t_max 0.633
_shelx_estimated_absorpt_t_min 0.454
_olex2_refinement_description
;
1. Fixed Uiso
 At 1.2 times of:
  All C(H) groups
 At 1.5 times of:
  All C(H,H,H) groups, All O(H) groups, All O(H,H) groups
2. Restrained distances
 O20-H20
 0.87 with sigma of 0.01
 H20-H24A
 2.2 with sigma of 0.02
 H19A-H23
 2.2 with sigma of 0.02
 O8-H23
 2 with sigma of 0.02
 H19B_$1-H24_$2
 2.2 with sigma of 0.02
 C71-H20
 1.979718 with sigma of 0.02
 Tb4-H20
 2.919611 with sigma of 0.02
3. Uiso/Uaniso restraints and constraints
Uanis(C37) \\sim Ueq: with sigma of 0.001 and sigma for terminal atoms of 0.002
4.a Rotating group:
 O19(H19A,H19B)
4.b Aromatic/amide H refined with riding coordinates:
 C24(H24), C41(H41), C21(H21), C11(H11), C40(H40), C51(H51), C15(H15),
 C29(H29), C10(H10), C16(H16), C54(H54), C22(H22), C26(H26), C28(H28), C59(H59),
  C52(H52), C45(H45), C46(H46), C7(H7), C37(H37), C27(H27), C56(H56), C32(H32),
 C58(H58), C57(H57), C2(H2), C5(H5), C35(H35), C33(H33), C34(H34), C3(H3),
 C4(H4)
4.c Idealised Me refined as rotating group:
 C67(H67A,H67B,H67C), C71(H71A,H71B,H71C), C61(H61A,H61B,H61C), C65(H65A,H65B,
 H65C), C69(H69A,H69B,H69C), C73(H73A,H73B,H73C), C63(H63A,H63B,H63C), C74(H74A,
 H74B,H74C), C72(H72A,H72B,H72C)
4.d Idealised tetrahedral OH refined as rotating group:
 O25(H25), O24(H24A), O23(H23)
;
_olex2_submission_special_instructions 'No special instructions were received'

loop_
_space_group_symop_operation_xyz
'x, y, z'
'-x, -y, -z'

loop_
_atom_site_label
_atom_site_type_symbol
_atom_site_fract_x
_atom_site_fract_y
_atom_site_fract_z
_atom_site_U_iso_or_equiv
_atom_site_adp_type
_atom_site_occupancy
_atom_site_site_symmetry_order
_atom_site_calc_flag
_atom_site_refinement_flags_posn
_atom_site_refinement_flags_adp
_atom_site_refinement_flags_occupancy
_atom_site_disorder_assembly
_atom_site_disorder_group
Tb4 Tb 0.66639(2) 0.71514(2) 0.87719(2) 0.02330(9) Uani 1 1 d D . . . .
Tb2 Tb 0.66001(2) 0.51263(2) 0.66152(2) 0.02193(8) Uani 1 1 d . . . . .
Tb3 Tb 0.53400(2) 0.68703(2) 0.71229(2) 0.02307(9) Uani 1 1 d . . . . .
Tb5 Tb 0.89369(2) 0.80616(2) 0.79802(2) 0.02534(9) Uani 1 1 d . . . . .
Tb1 Tb 0.64301(2) 0.45602(2) 0.83111(2) 0.02591(9) Uani 1 1 d . . . . .
O15 O 0.7451(3) 0.5844(3) 0.8446(3) 0.0312(12) Uani 1 1 d . . . . .
O22 O 0.5502(3) 0.7415(3) 0.8297(2) 0.0293(11) Uani 1 1 d . . . . .
O6 O 0.7676(3) 0.8349(3) 0.8642(3) 0.0277(11) Uani 1 1 d . . . . .
O16 O 0.8277(3) 0.6999(3) 0.8411(3) 0.0319(12) Uani 1 1 d . . . . .
O2 O 0.7008(3) 0.4308(3) 0.7192(2) 0.0278(11) Uani 1 1 d . . . . .
O21 O 0.6596(3) 0.6480(3) 0.7506(2) 0.0243(10) Uani 1 1 d . . . . .
O7 O 0.5924(3) 0.5850(3) 0.8909(3) 0.0292(11) Uani 1 1 d . . . . .
O3 O 0.5851(3) 0.5892(3) 0.6170(2) 0.0276(11) Uani 1 1 d . . . . .
O12 O 0.8006(3) 0.5800(3) 0.6713(3) 0.0345(12) Uani 1 1 d . . . . .
O14 O 0.4650(3) 0.5575(3) 0.7191(3) 0.0313(12) Uani 1 1 d . . . . .
O10 O 0.6409(3) 0.7908(3) 0.6970(3) 0.0292(11) Uani 1 1 d . . . . .
O11 O 0.9215(3) 0.6830(3) 0.7090(3) 0.0331(12) Uani 1 1 d . . . . .
O19 O 0.5403(3) 0.3983(3) 0.5997(2) 0.0290(11) Uani 1 1 d . . . . .
H19A H 0.549435 0.346761 0.599203 0.043 Uiso 1 1 d DGR . . . .
H19B H 0.536007 0.389033 0.552355 0.043 Uiso 1 1 d DGR . . . .
O1 O 0.7031(4) 0.4695(3) 0.9325(3) 0.0382(13) Uani 1 1 d . . . . .
O4 O 0.4202(3) 0.7508(3) 0.7223(3) 0.0336(12) Uani 1 1 d . . . . .
O13 O 0.5558(3) 0.4859(3) 0.7442(3) 0.0288(11) Uani 1 1 d . . . . .
O9 O 0.7772(3) 0.7719(3) 0.7138(3) 0.0320(12) Uani 1 1 d . . . . .
O5 O 0.9793(4) 0.8684(3) 0.7385(3) 0.0379(13) Uani 1 1 d . . . . .
O20 O 0.7501(4) 0.7445(4) 0.9839(3) 0.0411(14) Uani 1 1 d D . . . .
H20 H 0.784(3) 0.7955(13) 1.005(2) 0.062 Uiso 1 1 d DR . . . .
N3 N 0.7410(4) 0.3992(4) 0.5910(3) 0.0250(13) Uani 1 1 d . . . . .
O17 O 1.0276(3) 0.7840(4) 0.8443(3) 0.0409(14) Uani 1 1 d . . . . .
N7 N 0.5338(4) 0.6335(4) 0.5331(3) 0.0257(13) Uani 1 1 d . . . . .
N14 N 0.5480(4) 0.7298(4) 0.9675(3) 0.0272(13) Uani 1 1 d . . . . .
N6 N 0.6728(4) 0.4907(4) 0.5317(3) 0.0253(13) Uani 1 1 d . . . . .
O8 O 0.5756(4) 0.3185(3) 0.7809(3) 0.0364(13) Uani 1 1 d D . . . .
O18 O 0.9575(4) 0.8724(4) 0.9197(3) 0.0406(14) Uani 1 1 d . . . . .
N8 N 0.4908(4) 0.6814(4) 0.5915(3) 0.0258(13) Uani 1 1 d . . . . .
N11 N 0.6519(4) 0.8676(4) 0.9585(3) 0.0285(14) Uani 1 1 d . . . . .
N15 N 0.4705(5) 0.5099(4) 0.9264(3) 0.0330(15) Uani 1 1 d . . . . .
N16 N 0.4992(4) 0.4360(4) 0.8835(3) 0.0311(14) Uani 1 1 d . . . . .
N4 N 0.8738(4) 0.2644(4) 0.3762(3) 0.0313(14) Uani 1 1 d . . . . .
N10 N 0.8148(4) 0.9800(4) 0.8864(3) 0.0331(15) Uani 1 1 d . . . . .
N12 N 0.4927(4) 1.0488(4) 1.1319(3) 0.0344(15) Uani 1 1 d . . . . .
N1 N 0.7762(4) 0.3875(4) 0.8092(3) 0.0345(15) Uani 1 1 d . . . . .
C20 C 0.6335(5) 0.5358(5) 0.5038(4) 0.0259(15) Uani 1 1 d . . . . .
O25 O 0.3674(5) 0.7619(4) 0.8585(3) 0.0561(18) Uani 1 1 d . . . . .
H25 H 0.366449 0.764784 0.818312 0.084 Uiso 1 1 calc GR . . . .
N2 N 0.7977(5) 0.3526(4) 0.7377(3) 0.0387(16) Uani 1 1 d . . . . .
N13 N 0.3753(5) 0.9031(4) 1.1339(3) 0.0383(16) Uani 1 1 d . . . . .
C68 C 0.8204(5) 0.6234(5) 0.8371(4) 0.0303(17) Uani 1 1 d . . . . .
N5 N 0.8023(4) 0.3626(4) 0.3144(3) 0.0325(15) Uani 1 1 d . . . . .
C24 C 0.4471(5) 0.7299(4) 0.5749(4) 0.0290(16) Uani 1 1 d . . . . .
H24 H 0.448361 0.727739 0.527686 0.035 Uiso 1 1 calc DR . . . .
N9 N 0.8737(4) 0.9550(4) 0.8352(4) 0.0337(15) Uani 1 1 d . . . . .
C38 C 0.7660(5) 0.9144(4) 0.8964(4) 0.0292(16) Uani 1 1 d . . . . .
C42 C 0.5747(5) 0.9621(5) 1.0451(4) 0.0285(16) Uani 1 1 d . . . . .
C64 C 0.8828(5) 0.6098(5) 0.6710(4) 0.0335(18) Uani 1 1 d . . . . .
C13 C 0.7592(5) 0.3872(5) 0.5231(4) 0.0266(16) Uani 1 1 d . . . . .
C39 C 0.7017(5) 0.9350(4) 0.9512(4) 0.0235(15) Uani 1 1 d . . . . .
C19 C 0.7208(5) 0.4366(4) 0.4910(4) 0.0236(15) Uani 1 1 d . . . . .
C23 C 0.5805(5) 0.5900(4) 0.5541(3) 0.0248(15) Uani 1 1 d . . . . .
C43 C 0.5876(5) 0.8809(4) 1.0038(4) 0.0262(15) Uani 1 1 d . . . . .
C49 C 0.5303(5) 0.8060(5) 1.0076(4) 0.0285(16) Uani 1 1 d . . . . .
C41 C 0.6309(5) 1.0333(5) 1.0386(4) 0.0322(17) Uani 1 1 d . . . . .
H41 H 0.625491 1.089575 1.066672 0.039 Uiso 1 1 calc R . . . .
C50 C 0.4968(5) 0.6598(5) 0.9701(4) 0.0312(17) Uani 1 1 d . . . . .
C47 C 0.4445(5) 0.8968(5) 1.0933(4) 0.0302(17) Uani 1 1 d . . . . .
C9 C 0.7776(5) 0.3571(5) 0.6226(4) 0.0267(15) Uani 1 1 d . . . . .
C53 C 0.5215(5) 0.5795(5) 0.9257(4) 0.0295(16) Uani 1 1 d . . . . .
C66 C 0.4775(5) 0.4984(5) 0.7367(4) 0.0295(16) Uani 1 1 d . . . . .
C12 C 0.8107(5) 0.3306(5) 0.4848(4) 0.0293(16) Uani 1 1 d . . . . .
C17 C 0.7889(5) 0.3694(4) 0.3821(4) 0.0261(15) Uani 1 1 d . . . . .
C62 C 0.7248(5) 0.8088(5) 0.6948(4) 0.0312(17) Uani 1 1 d . . . . .
C25 C 0.3969(5) 0.7869(5) 0.6214(4) 0.0342(18) Uani 1 1 d . . . . .
C44 C 0.5024(5) 0.9702(5) 1.0917(4) 0.0293(16) Uani 1 1 d . . . . .
C21 C 0.6427(5) 0.5287(5) 0.4338(4) 0.0325(17) Uani 1 1 d . . . . .
H21 H 0.613703 0.560494 0.414780 0.039 Uiso 1 1 calc R . . . .
C11 C 0.8435(5) 0.2838(5) 0.5212(4) 0.0350(18) Uani 1 1 d . . . . .
H11 H 0.876733 0.242447 0.497099 0.042 Uiso 1 1 calc R . . . .
C8 C 0.7571(5) 0.3801(5) 0.6976(4) 0.0303(17) Uani 1 1 d . . . . .
C67 C 0.8988(5) 0.5838(5) 0.8254(5) 0.0394(19) Uani 1 1 d . . . . .
H67A H 0.906575 0.561877 0.862634 0.059 Uiso 1 1 calc GR . . . .
H67B H 0.951651 0.626627 0.826576 0.059 Uiso 1 1 calc GR . . . .
H67C H 0.890075 0.536857 0.779416 0.059 Uiso 1 1 calc GR . . . .
C14 C 0.8258(4) 0.3210(5) 0.4123(4) 0.0277(16) Uani 1 1 d . . . . .
C18 C 0.7343(4) 0.4279(5) 0.4216(4) 0.0258(15) Uani 1 1 d . . . . .
C30 C 0.3857(5) 0.7955(5) 0.6926(4) 0.0299(17) Uani 1 1 d . . . . .
C70 C 1.0169(6) 0.8269(6) 0.9067(5) 0.042(2) Uani 1 1 d . . . . .
C40 C 0.6939(5) 1.0196(5) 0.9905(4) 0.0315(17) Uani 1 1 d . . . . .
H40 H 0.731707 1.066239 0.983683 0.038 Uiso 1 1 calc R . . . .
C51 C 0.4241(6) 0.6604(5) 1.0118(4) 0.0357(19) Uani 1 1 d . . . . .
H51 H 0.388890 0.608720 1.012149 0.043 Uiso 1 1 calc R . . . .
C15 C 0.8837(5) 0.2574(5) 0.3108(4) 0.0343(18) Uani 1 1 d . . . . .
H15 H 0.916605 0.217498 0.283285 0.041 Uiso 1 1 calc R . . . .
C29 C 0.3348(5) 0.8534(5) 0.7314(4) 0.0351(18) Uani 1 1 d . . . . .
H29 H 0.325869 0.860093 0.779000 0.042 Uiso 1 1 calc R . . . .
O24 O 0.8673(6) 0.8876(5) 1.0354(4) 0.087(3) Uani 1 1 d . . . . .
H24A H 0.891723 0.900056 1.002695 0.130 Uiso 1 1 calc DGR . . . .
C10 C 0.8279(6) 0.2976(5) 0.5890(4) 0.040(2) Uani 1 1 d . . . . .
H10 H 0.850832 0.267352 0.613271 0.048 Uiso 1 1 calc R . . . .
C16 C 0.8482(5) 0.3057(5) 0.2788(4) 0.0348(18) Uani 1 1 d . . . . .
H16 H 0.857524 0.297168 0.230882 0.042 Uiso 1 1 calc R . . . .
C48 C 0.4583(5) 0.8126(5) 1.0501(4) 0.0297(17) Uani 1 1 d . . . . .
O23 O 0.5327(7) 0.2700(5) 0.6388(4) 0.088(3) Uani 1 1 d . . . . .
H23 H 0.562968 0.289880 0.677720 0.132 Uiso 1 1 calc DGR . . . .
C54 C 0.4426(6) 0.3680(5) 0.8802(4) 0.0365(18) Uani 1 1 d . . . . .
H54 H 0.392627 0.375907 0.907169 0.044 Uiso 1 1 calc R . . . .
C22 C 0.6934(5) 0.4760(5) 0.3930(4) 0.0317(17) Uani 1 1 d . . . . .
H22 H 0.701018 0.471783 0.345752 0.038 Uiso 1 1 calc R . . . .
C26 C 0.3585(6) 0.8362(5) 0.5935(5) 0.041(2) Uani 1 1 d . . . . .
H26 H 0.366719 0.830693 0.546057 0.050 Uiso 1 1 calc R . . . .
C1 C 0.7687(6) 0.4542(6) 0.9657(5) 0.045(2) Uani 1 1 d . . . . .
C60 C 0.5158(5) 0.2606(5) 0.7922(4) 0.0332(17) Uani 1 1 d . . . . .
C28 C 0.2974(6) 0.9008(5) 0.7020(5) 0.044(2) Uani 1 1 d . . . . .
H28 H 0.263077 0.939432 0.729225 0.053 Uiso 1 1 calc R . . . .
C59 C 0.5153(6) 0.1735(5) 0.7577(4) 0.0384(19) Uani 1 1 d . . . . .
H59 H 0.560719 0.157149 0.727511 0.046 Uiso 1 1 calc R . . . .
C55 C 0.4487(6) 0.2814(5) 0.8394(4) 0.0361(18) Uani 1 1 d . . . . .
C52 C 0.4054(5) 0.7376(5) 1.0519(4) 0.0350(18) Uani 1 1 d . . . . .
H52 H 0.356916 0.740081 1.080746 0.042 Uiso 1 1 calc R . . . .
C45 C 0.4255(6) 1.0540(5) 1.1724(4) 0.042(2) Uani 1 1 d . . . . .
H45 H 0.416211 1.108492 1.201552 0.050 Uiso 1 1 calc R . . . .
C46 C 0.3682(6) 0.9811(5) 1.1729(4) 0.040(2) Uani 1 1 d . . . . .
H46 H 0.321160 0.987977 1.203130 0.048 Uiso 1 1 calc R . . . .
C7 C 0.8317(6) 0.3773(6) 0.8513(5) 0.049(2) Uani 1 1 d . . . . .
H7 H 0.876500 0.347299 0.830857 0.059 Uiso 1 1 calc R . . . .
C31 C 1.0095(5) 0.9404(5) 0.7298(4) 0.0360(19) Uani 1 1 d . . . . .
C71 C 0.7836(8) 0.6842(6) 1.0105(5) 0.062(3) Uani 1 1 d D . . . .
H71A H 0.836639 0.669301 0.986952 0.092 Uiso 1 1 calc GR . . . .
H71B H 0.737657 0.632391 1.000426 0.092 Uiso 1 1 calc GR . . . .
H71C H 0.798484 0.711680 1.061559 0.092 Uiso 1 1 calc GR . . . .
C61 C 0.7603(6) 0.8757(6) 0.6650(5) 0.049(2) Uani 1 1 d . . . . .
H61A H 0.733254 0.858310 0.617070 0.074 Uiso 1 1 calc GR . . . .
H61B H 0.824748 0.882358 0.663845 0.074 Uiso 1 1 calc GR . . . .
H61C H 0.746167 0.930066 0.694764 0.074 Uiso 1 1 calc GR . . . .
C65 C 0.4005(6) 0.4384(6) 0.7462(4) 0.048(2) Uani 1 1 d . . . . .
H65A H 0.382223 0.461966 0.794152 0.072 Uiso 1 1 calc GR . . . .
H65B H 0.416846 0.383739 0.738559 0.072 Uiso 1 1 calc GR . . . .
H65C H 0.351400 0.429609 0.712075 0.072 Uiso 1 1 calc GR . . . .
C37 C 0.9159(5) 1.0152(5) 0.8207(4) 0.0373(19) Uani 1 1 d . U . . .
H37 H 0.904873 1.069642 0.848123 0.045 Uiso 1 1 calc R . . . .
C27 C 0.3100(6) 0.8918(5) 0.6320(5) 0.046(2) Uani 1 1 d . . . . .
H27 H 0.284614 0.924488 0.611620 0.055 Uiso 1 1 calc R . . . .
C56 C 0.3841(6) 0.2159(5) 0.8469(5) 0.047(2) Uani 1 1 d . . . . .
H56 H 0.338647 0.230788 0.877468 0.056 Uiso 1 1 calc R . . . .
C32 C 1.0722(6) 0.9443(6) 0.6799(5) 0.050(2) Uani 1 1 d . . . . .
H32 H 1.093395 0.894690 0.653637 0.060 Uiso 1 1 calc R . . . .
C6 C 0.8303(7) 0.4086(7) 0.9283(5) 0.055(3) Uani 1 1 d . . . . .
C36 C 0.9803(6) 1.0151(5) 0.7676(5) 0.044(2) Uani 1 1 d . . . . .
C58 C 0.4502(6) 0.1109(5) 0.7664(5) 0.048(2) Uani 1 1 d . . . . .
H58 H 0.450514 0.052517 0.740823 0.057 Uiso 1 1 calc R . . . .
C57 C 0.3844(7) 0.1323(5) 0.8123(5) 0.051(2) Uani 1 1 d . . . . .
H57 H 0.340674 0.089217 0.819073 0.061 Uiso 1 1 calc R . . . .
C69 C 1.0705(8) 0.8279(7) 0.9674(6) 0.069(3) Uani 1 1 d . . . . .
H69A H 1.085890 0.886110 1.002565 0.104 Uiso 1 1 calc GR . . . .
H69B H 1.124897 0.808201 0.951069 0.104 Uiso 1 1 calc GR . . . .
H69C H 1.036267 0.790089 0.988530 0.104 Uiso 1 1 calc GR . . . .
C73 C 0.8638(9) 0.9608(7) 1.0911(6) 0.073(3) Uani 1 1 d . . . . .
H73A H 0.806050 0.975489 1.088256 0.109 Uiso 1 1 calc GR . . . .
H73B H 0.910865 1.007367 1.089642 0.109 Uiso 1 1 calc GR . . . .
H73C H 0.871835 0.952105 1.135383 0.109 Uiso 1 1 calc GR . . . .
C2 C 0.7756(7) 0.4824(7) 1.0395(5) 0.060(3) Uani 1 1 d . . . . .
H2 H 0.734492 0.513606 1.065698 0.072 Uiso 1 1 calc R . . . .
C63 C 0.9366(7) 0.5510(6) 0.6224(6) 0.073(4) Uani 1 1 d . . . . .
H63A H 0.920823 0.494732 0.625911 0.109 Uiso 1 1 calc GR . . . .
H63B H 0.999826 0.574783 0.636206 0.109 Uiso 1 1 calc GR . . . .
H63C H 0.923744 0.545430 0.573693 0.109 Uiso 1 1 calc GR . . . .
C74 C 0.3194(7) 0.6810(7) 0.8542(6) 0.065(3) Uani 1 1 d . . . . .
H74A H 0.273840 0.658444 0.814691 0.098 Uiso 1 1 calc GR . . . .
H74B H 0.291114 0.686563 0.898205 0.098 Uiso 1 1 calc GR . . . .
H74C H 0.359938 0.641849 0.846721 0.098 Uiso 1 1 calc GR . . . .
C5 C 0.8982(8) 0.3933(11) 0.9647(6) 0.099(5) Uani 1 1 d . . . . .
H5 H 0.941263 0.364044 0.939661 0.119 Uiso 1 1 calc R . . . .
C35 C 1.0142(8) 1.0907(6) 0.7566(7) 0.083(4) Uani 1 1 d . . . . .
H35 H 0.994831 1.141271 0.783205 0.099 Uiso 1 1 calc R . . . .
C33 C 1.1022(8) 1.0172(7) 0.6691(7) 0.082(4) Uani 1 1 d . . . . .
H33 H 1.142984 1.017495 0.634316 0.099 Uiso 1 1 calc R . . . .
C34 C 1.0749(8) 1.0929(7) 0.7080(8) 0.094(5) Uani 1 1 d . . . . .
H34 H 1.097861 1.144349 0.700799 0.112 Uiso 1 1 calc R . . . .
C3 C 0.8398(9) 0.4657(10) 1.0736(7) 0.089(4) Uani 1 1 d . . . . .
H3 H 0.843116 0.484591 1.123599 0.107 Uiso 1 1 calc R . . . .
C4 C 0.9013(11) 0.4209(13) 1.0365(8) 0.126(7) Uani 1 1 d . . . . .
H4 H 0.946119 0.409488 1.061442 0.151 Uiso 1 1 calc R . . . .
C72 C 0.5553(16) 0.1950(12) 0.5968(9) 0.164(9) Uani 1 1 d . . . . .
H72A H 0.501909 0.149541 0.580746 0.246 Uiso 1 1 calc GR . . . .
H72B H 0.596765 0.179546 0.623961 0.246 Uiso 1 1 calc GR . . . .
H72C H 0.583455 0.202560 0.555905 0.246 Uiso 1 1 calc GR . . . .

loop_
_atom_site_aniso_label
_atom_site_aniso_U_11
_atom_site_aniso_U_22
_atom_site_aniso_U_33
_atom_site_aniso_U_23
_atom_site_aniso_U_13
_atom_site_aniso_U_12
Tb4 0.02621(19) 0.02098(17) 0.02005(17) 0.00534(13) 0.00473(13) 0.00336(14)
Tb2 0.02294(18) 0.02152(17) 0.02102(17) 0.00603(13) 0.00421(13) 0.00756(13)
Tb3 0.02354(18) 0.02290(17) 0.02105(17) 0.00443(13) 0.00445(13) 0.00820(14)
Tb5 0.02226(18) 0.02341(18) 0.02856(19) 0.00785(14) 0.00611(14) 0.00424(14)
Tb1 0.0318(2) 0.02246(17) 0.02429(18) 0.00984(14) 0.00524(14) 0.00526(15)
O15 0.028(3) 0.029(3) 0.036(3) 0.014(2) 0.005(2) 0.000(2)
O22 0.032(3) 0.031(3) 0.022(3) 0.005(2) 0.005(2) 0.010(2)
O6 0.031(3) 0.020(2) 0.029(3) 0.005(2) 0.012(2) 0.006(2)
O16 0.035(3) 0.027(3) 0.035(3) 0.015(2) 0.004(2) 0.002(2)
O2 0.032(3) 0.033(3) 0.026(3) 0.016(2) 0.011(2) 0.013(2)
O21 0.025(3) 0.024(2) 0.019(2) 0.002(2) 0.004(2) 0.007(2)
O7 0.039(3) 0.018(2) 0.029(3) 0.007(2) 0.011(2) 0.005(2)
O3 0.035(3) 0.029(3) 0.022(3) 0.008(2) 0.008(2) 0.018(2)
O12 0.025(3) 0.034(3) 0.041(3) 0.010(2) 0.006(2) 0.008(2)
O14 0.028(3) 0.031(3) 0.031(3) 0.008(2) 0.000(2) 0.003(2)
O10 0.026(3) 0.023(3) 0.036(3) 0.010(2) 0.006(2) 0.002(2)
O11 0.025(3) 0.029(3) 0.039(3) 0.006(2) 0.008(2) 0.007(2)
O19 0.028(3) 0.034(3) 0.024(3) 0.010(2) 0.001(2) 0.008(2)
O1 0.050(4) 0.035(3) 0.032(3) 0.016(3) 0.004(3) 0.009(3)
O4 0.030(3) 0.037(3) 0.033(3) 0.009(2) 0.004(2) 0.012(2)
O13 0.030(3) 0.031(3) 0.027(3) 0.012(2) 0.008(2) 0.010(2)
O9 0.027(3) 0.032(3) 0.035(3) 0.009(2) 0.005(2) 0.007(2)
O5 0.036(3) 0.028(3) 0.054(4) 0.018(3) 0.022(3) 0.010(2)
O20 0.047(4) 0.038(3) 0.032(3) 0.011(3) -0.006(3) -0.001(3)
N3 0.026(3) 0.024(3) 0.022(3) 0.005(2) 0.000(2) 0.006(3)
O17 0.023(3) 0.057(4) 0.042(3) 0.017(3) 0.004(2) 0.010(3)
N7 0.022(3) 0.029(3) 0.019(3) -0.004(2) 0.002(2) 0.013(3)
N14 0.027(3) 0.022(3) 0.031(3) 0.008(3) 0.005(3) 0.007(3)
N6 0.023(3) 0.028(3) 0.023(3) 0.006(3) 0.003(2) 0.009(3)
O8 0.043(3) 0.030(3) 0.035(3) 0.010(2) 0.010(3) 0.007(3)
O18 0.040(3) 0.039(3) 0.035(3) 0.006(3) 0.000(3) 0.004(3)
N8 0.027(3) 0.020(3) 0.025(3) 0.000(2) 0.004(3) 0.006(3)
N11 0.032(3) 0.026(3) 0.025(3) 0.007(3) 0.007(3) 0.006(3)
N15 0.047(4) 0.021(3) 0.025(3) 0.003(3) 0.007(3) 0.008(3)
N16 0.039(4) 0.026(3) 0.031(3) 0.015(3) 0.012(3) 0.005(3)
N4 0.029(3) 0.034(4) 0.029(3) 0.006(3) 0.007(3) 0.011(3)
N10 0.032(4) 0.028(3) 0.035(4) 0.009(3) 0.016(3) 0.004(3)
N12 0.039(4) 0.026(3) 0.034(4) 0.006(3) 0.013(3) 0.008(3)
N1 0.039(4) 0.040(4) 0.032(4) 0.020(3) 0.002(3) 0.013(3)
C20 0.026(4) 0.029(4) 0.027(4) 0.014(3) 0.003(3) 0.009(3)
O25 0.069(5) 0.051(4) 0.043(4) 0.010(3) 0.020(3) 0.015(3)
N2 0.052(5) 0.042(4) 0.029(3) 0.016(3) 0.007(3) 0.023(4)
N13 0.049(4) 0.033(4) 0.033(4) 0.009(3) 0.022(3) 0.015(3)
C68 0.042(5) 0.029(4) 0.017(3) 0.003(3) 0.001(3) 0.011(4)
N5 0.031(4) 0.042(4) 0.025(3) 0.011(3) 0.010(3) 0.013(3)
C24 0.031(4) 0.028(4) 0.026(4) 0.006(3) -0.001(3) 0.012(3)
N9 0.028(3) 0.025(3) 0.049(4) 0.011(3) 0.015(3) 0.011(3)
C38 0.035(4) 0.019(4) 0.027(4) 0.002(3) 0.009(3) 0.005(3)
C42 0.027(4) 0.029(4) 0.022(4) 0.002(3) 0.002(3) 0.003(3)
C64 0.026(4) 0.033(4) 0.037(4) 0.008(4) 0.003(3) 0.003(3)
C13 0.019(4) 0.027(4) 0.032(4) 0.006(3) 0.002(3) 0.011(3)
C39 0.027(4) 0.020(3) 0.023(3) 0.009(3) 0.006(3) 0.003(3)
C19 0.024(4) 0.019(3) 0.027(4) 0.007(3) 0.002(3) 0.007(3)
C23 0.032(4) 0.022(3) 0.018(3) 0.003(3) -0.001(3) 0.009(3)
C43 0.030(4) 0.025(4) 0.021(3) 0.005(3) 0.004(3) 0.007(3)
C49 0.026(4) 0.031(4) 0.024(4) 0.007(3) -0.001(3) 0.002(3)
C41 0.038(5) 0.027(4) 0.025(4) 0.000(3) 0.006(3) 0.009(3)
C50 0.042(5) 0.026(4) 0.024(4) 0.010(3) 0.008(3) 0.003(3)
C47 0.034(4) 0.034(4) 0.024(4) 0.012(3) 0.007(3) 0.008(3)
C9 0.026(4) 0.031(4) 0.026(4) 0.012(3) 0.001(3) 0.009(3)
C53 0.035(4) 0.027(4) 0.029(4) 0.013(3) 0.009(3) 0.007(3)
C66 0.033(4) 0.027(4) 0.031(4) 0.012(3) 0.002(3) 0.008(3)
C12 0.021(4) 0.027(4) 0.036(4) 0.005(3) 0.002(3) 0.010(3)
C17 0.022(4) 0.023(4) 0.029(4) 0.004(3) 0.001(3) 0.004(3)
C62 0.027(4) 0.037(4) 0.030(4) 0.009(3) 0.001(3) 0.015(3)
C25 0.025(4) 0.028(4) 0.043(5) 0.004(3) 0.003(3) 0.007(3)
C44 0.036(4) 0.029(4) 0.021(4) 0.005(3) 0.009(3) 0.011(3)
C21 0.034(4) 0.039(4) 0.028(4) 0.010(3) 0.005(3) 0.020(4)
C11 0.037(5) 0.022(4) 0.046(5) 0.008(3) -0.002(4) 0.016(3)
C8 0.029(4) 0.030(4) 0.036(4) 0.015(3) 0.007(3) 0.012(3)
C67 0.034(5) 0.040(5) 0.049(5) 0.017(4) 0.003(4) 0.014(4)
C14 0.014(3) 0.027(4) 0.036(4) 0.005(3) 0.005(3) 0.006(3)
C18 0.017(3) 0.034(4) 0.025(4) 0.006(3) 0.002(3) 0.012(3)
C30 0.017(4) 0.027(4) 0.042(4) 0.010(3) 0.003(3) 0.000(3)
C70 0.031(5) 0.048(5) 0.039(5) 0.015(4) 0.002(4) -0.006(4)
C40 0.033(4) 0.024(4) 0.031(4) 0.007(3) 0.006(3) 0.001(3)
C51 0.044(5) 0.026(4) 0.034(4) 0.009(3) 0.016(4) 0.003(4)
C15 0.022(4) 0.033(4) 0.037(4) 0.001(3) 0.010(3) 0.007(3)
C29 0.025(4) 0.027(4) 0.044(5) 0.002(3) -0.001(3) 0.006(3)
O24 0.100(7) 0.068(5) 0.066(5) 0.006(4) 0.024(5) -0.007(5)
C10 0.048(5) 0.043(5) 0.043(5) 0.023(4) 0.011(4) 0.031(4)
C16 0.031(4) 0.043(5) 0.029(4) 0.011(4) 0.009(3) 0.008(4)
C48 0.038(4) 0.029(4) 0.018(3) 0.004(3) 0.007(3) 0.007(3)
O23 0.152(9) 0.055(5) 0.046(4) 0.018(4) -0.019(5) -0.002(5)
C54 0.040(5) 0.027(4) 0.041(5) 0.010(4) 0.002(4) 0.006(4)
C22 0.031(4) 0.039(4) 0.033(4) 0.021(4) 0.008(3) 0.010(3)
C26 0.036(5) 0.040(5) 0.052(5) 0.019(4) 0.007(4) 0.016(4)
C1 0.035(5) 0.054(6) 0.061(6) 0.045(5) 0.004(4) 0.000(4)
C60 0.041(5) 0.030(4) 0.032(4) 0.015(3) 0.007(3) 0.006(4)
C28 0.035(5) 0.020(4) 0.060(6) -0.003(4) 0.012(4) 0.004(3)
C59 0.045(5) 0.031(4) 0.039(5) 0.013(4) 0.006(4) 0.007(4)
C55 0.043(5) 0.031(4) 0.029(4) 0.010(3) 0.005(4) -0.001(4)
C52 0.038(5) 0.041(5) 0.024(4) 0.010(3) 0.017(3) 0.008(4)
C45 0.049(5) 0.033(4) 0.037(5) 0.003(4) 0.012(4) 0.009(4)
C46 0.056(6) 0.033(4) 0.035(4) 0.012(4) 0.019(4) 0.019(4)
C7 0.049(6) 0.066(6) 0.043(5) 0.028(5) 0.007(4) 0.021(5)
C31 0.033(4) 0.036(4) 0.049(5) 0.027(4) 0.011(4) 0.007(4)
C71 0.079(8) 0.052(6) 0.043(6) 0.005(5) 0.009(5) 0.012(6)
C61 0.036(5) 0.067(6) 0.059(6) 0.041(5) 0.013(4) 0.008(5)
C65 0.063(6) 0.055(6) 0.026(4) 0.029(4) -0.010(4) -0.016(5)
C37 0.036(2) 0.038(2) 0.037(2) 0.0117(11) 0.0045(10) 0.0085(10)
C27 0.037(5) 0.036(5) 0.073(7) 0.023(5) 0.006(5) 0.020(4)
C56 0.053(6) 0.033(5) 0.046(5) 0.010(4) 0.018(4) -0.001(4)
C32 0.051(6) 0.053(6) 0.067(6) 0.040(5) 0.034(5) 0.021(5)
C6 0.048(6) 0.081(7) 0.049(6) 0.035(5) -0.002(5) 0.023(5)
C36 0.044(5) 0.031(4) 0.059(6) 0.018(4) 0.022(4) 0.013(4)
C58 0.061(6) 0.018(4) 0.058(6) 0.011(4) 0.011(5) -0.001(4)
C57 0.057(6) 0.029(5) 0.066(6) 0.020(4) 0.010(5) 0.003(4)
C69 0.077(8) 0.063(7) 0.056(7) 0.011(6) -0.001(6) 0.011(6)
C73 0.089(9) 0.063(7) 0.061(7) 0.015(6) 0.003(6) 0.018(7)
C2 0.065(7) 0.063(7) 0.041(5) 0.014(5) -0.010(5) -0.004(5)
C63 0.050(6) 0.046(6) 0.084(8) -0.019(5) 0.029(6) 0.004(5)
C74 0.056(7) 0.065(7) 0.074(7) 0.036(6) -0.003(6) -0.005(5)
C5 0.071(8) 0.198(17) 0.055(7) 0.059(9) 0.000(6) 0.066(10)
C35 0.088(9) 0.037(6) 0.144(12) 0.052(7) 0.077(8) 0.022(6)
C33 0.083(9) 0.067(7) 0.128(11) 0.061(8) 0.076(8) 0.039(7)
C34 0.094(9) 0.058(7) 0.169(14) 0.074(9) 0.094(10) 0.042(7)
C3 0.086(10) 0.131(13) 0.057(7) 0.036(8) -0.017(7) 0.030(9)
C4 0.117(14) 0.21(2) 0.072(10) 0.066(12) -0.017(9) 0.065(14)
C72 0.28(3) 0.119(16) 0.092(13) 0.038(12) 0.036(16) 0.049(18)

loop_
_atom_type_symbol
_atom_type_description
_atom_type_scat_dispersion_real
_atom_type_scat_dispersion_imag
_atom_type_scat_source
C C 0.0033 0.0016 'International Tables Vol C Tables 4.2.6.8 and 6.1.1.4'
H H 0.0000 0.0000 'International Tables Vol C Tables 4.2.6.8 and 6.1.1.4'
N N 0.0061 0.0033 'International Tables Vol C Tables 4.2.6.8 and 6.1.1.4'
O O 0.0106 0.0060 'International Tables Vol C Tables 4.2.6.8 and 6.1.1.4'
Tb Tb -0.1723 4.1537 'International Tables Vol C Tables 4.2.6.8 and 6.1.1.4'

loop_
_geom_angle_atom_site_label_1
_geom_angle_atom_site_label_2
_geom_angle_atom_site_label_3
_geom_angle
_geom_angle_site_symmetry_1
_geom_angle_site_symmetry_3
_geom_angle_publ_flag
O15 Tb4 Tb3 106.42(11) . . ?
O22 Tb4 Tb3 32.43(12) . . ?
O22 Tb4 O15 134.50(17) . . ?
O22 Tb4 O6 92.65(18) . . ?
O22 Tb4 O16 134.89(17) . . ?
O22 Tb4 O21 70.60(16) . . ?
O22 Tb4 O7 98.11(18) . . ?
O22 Tb4 O20 144.57(19) . . ?
O22 Tb4 N14 73.47(18) . . ?
O22 Tb4 N11 74.21(18) . . ?
O6 Tb4 Tb3 89.04(12) . . ?
O6 Tb4 O15 109.00(16) . . ?
O6 Tb4 O16 60.54(16) . . ?
O6 Tb4 N14 124.20(17) . . ?
O6 Tb4 N11 62.46(17) . . ?
O16 Tb4 Tb3 106.41(11) . . ?
O16 Tb4 O15 48.52(15) . . ?
O21 Tb4 Tb3 38.18(11) . . ?
O21 Tb4 O15 71.37(16) . . ?
O21 Tb4 O6 86.47(16) . . ?
O21 Tb4 O16 72.07(16) . . ?
O21 Tb4 O7 93.03(16) . . ?
O21 Tb4 N14 133.34(18) . . ?
O21 Tb4 N11 131.27(17) . . ?
O7 Tb4 Tb3 97.73(12) . . ?
O7 Tb4 O15 60.09(16) . . ?
O7 Tb4 O6 168.41(17) . . ?
O7 Tb4 O16 108.30(16) . . ?
O7 Tb4 N14 63.65(17) . . ?
O7 Tb4 N11 124.75(17) . . ?
O20 Tb4 Tb3 175.48(14) . . ?
O20 Tb4 O15 77.68(18) . . ?
O20 Tb4 O6 87.79(18) . . ?
O20 Tb4 O16 74.75(19) . . ?
O20 Tb4 O21 144.63(19) . . ?
O20 Tb4 O7 85.94(18) . . ?
O20 Tb4 N14 77.1(2) . . ?
O20 Tb4 N11 74.7(2) . . ?
N14 Tb4 Tb3 102.09(14) . . ?
N14 Tb4 O15 119.14(17) . . ?
N14 Tb4 O16 151.27(18) . . ?
N14 Tb4 N11 61.75(18) . . ?
N11 Tb4 Tb3 100.96(14) . . ?
N11 Tb4 O15 151.29(18) . . ?
N11 Tb4 O16 115.12(18) . . ?
Tb3 Tb2 Tb1 99.668(10) . . ?
O2 Tb2 Tb3 133.29(12) . . ?
O2 Tb2 Tb1 33.71(11) . . ?
O2 Tb2 O21 105.93(17) . . ?
O2 Tb2 O3 165.14(17) . . ?
O2 Tb2 O19 89.42(18) . . ?
O2 Tb2 O13 65.88(16) . . ?
O2 Tb2 N3 64.22(17) . . ?
O2 Tb2 N6 127.18(17) . . ?
O21 Tb2 Tb3 38.67(11) . . ?
O21 Tb2 Tb1 78.54(11) . . ?
O21 Tb2 O13 73.79(16) . . ?
O21 Tb2 N3 150.83(18) . . ?
O21 Tb2 N6 122.88(17) . . ?
O3 Tb2 Tb3 36.50(11) . . ?
O3 Tb2 Tb1 133.57(11) . . ?
O3 Tb2 O21 70.30(16) . . ?
O3 Tb2 O19 82.97(18) . . ?
O3 Tb2 O13 99.45(17) . . ?
O3 Tb2 N3 125.99(17) . . ?
O3 Tb2 N6 62.95(17) . . ?
O12 Tb2 Tb3 104.14(13) . . ?
O12 Tb2 Tb1 102.79(14) . . ?
O12 Tb2 O2 89.70(19) . . ?
O12 Tb2 O21 77.74(18) . . ?
O12 Tb2 O3 103.16(19) . . ?
O12 Tb2 O19 150.81(18) . . ?
O12 Tb2 O13 134.74(19) . . ?
O12 Tb2 N3 74.93(19) . . ?
O12 Tb2 N6 82.65(19) . . ?
O19 Tb2 Tb3 97.57(12) . . ?
O19 Tb2 Tb1 92.38(12) . . ?
O19 Tb2 O21 130.28(16) . . ?
O19 Tb2 O13 70.21(17) . . ?
O19 Tb2 N3 78.46(18) . . ?
O19 Tb2 N6 74.78(18) . . ?
O13 Tb2 Tb3 73.33(12) . . ?
O13 Tb2 Tb1 37.57(12) . . ?
O13 Tb2 N3 120.21(18) . . ?
O13 Tb2 N6 142.57(18) . . ?
N3 Tb2 Tb3 162.35(13) . . ?
N3 Tb2 Tb1 97.69(13) . . ?
N3 Tb2 N6 63.32(18) . . ?
N6 Tb2 Tb3 99.03(13) . . ?
N6 Tb2 Tb1 158.55(13) . . ?
Tb2 Tb3 Tb4 73.832(10) . . ?
O22 Tb3 Tb4 32.60(13) . . ?
O22 Tb3 Tb2 104.35(13) . . ?
O22 Tb3 O21 71.13(17) . . ?
O22 Tb3 O3 140.31(18) . . ?
O22 Tb3 O14 88.05(18) . . ?
O22 Tb3 O10 95.61(18) . . ?
O22 Tb3 N8 155.85(18) . . ?
O21 Tb3 Tb4 38.54(10) . . ?
O21 Tb3 Tb2 38.49(11) . . ?
O21 Tb3 N8 128.91(17) . . ?
O3 Tb3 Tb4 108.32(12) . . ?
O3 Tb3 Tb2 36.43(12) . . ?
O3 Tb3 O21 70.07(16) . . ?
O3 Tb3 O14 77.74(18) . . ?
O3 Tb3 N8 63.01(17) . . ?
O14 Tb3 Tb4 84.02(13) . . ?
O14 Tb3 Tb2 62.46(13) . . ?
O14 Tb3 O21 80.52(17) . . ?
O14 Tb3 N8 107.09(18) . . ?
O10 Tb3 Tb4 88.78(13) . . ?
O10 Tb3 Tb2 98.12(12) . . ?
O10 Tb3 O21 82.56(17) . . ?
O10 Tb3 O3 87.43(18) . . ?
O10 Tb3 O14 160.49(18) . . ?
O10 Tb3 N8 76.48(19) . . ?
O4 Tb3 Tb4 118.77(13) . . ?
O4 Tb3 Tb2 159.32(14) . . ?
O4 Tb3 O22 86.21(18) . . ?
O4 Tb3 O21 157.28(17) . . ?
O4 Tb3 O3 132.57(18) . . ?
O4 Tb3 O14 100.89(19) . . ?
O4 Tb3 O10 98.47(19) . . ?
O4 Tb3 N8 72.72(19) . . ?
N8 Tb3 Tb4 162.89(14) . . ?
N8 Tb3 Tb2 99.39(13) . . ?
O6 Tb5 O17 124.17(18) . . ?
O6 Tb5 O18 76.76(18) . . ?
O6 Tb5 N9 65.01(18) . . ?
O6 Tb5 C70 99.9(2) . . ?
O16 Tb5 O6 64.94(17) . . ?
O16 Tb5 O17 81.59(19) . . ?
O16 Tb5 O18 80.40(19) . . ?
O16 Tb5 N9 128.18(19) . . ?
O16 Tb5 C70 77.1(2) . . ?
O11 Tb5 O6 132.67(17) . . ?
O11 Tb5 O16 79.17(18) . . ?
O11 Tb5 O17 76.29(19) . . ?
O11 Tb5 O18 127.94(19) . . ?
O11 Tb5 N9 149.3(2) . . ?
O11 Tb5 C70 101.0(2) . . ?
O9 Tb5 O6 75.06(17) . . ?
O9 Tb5 O16 93.33(18) . . ?
O9 Tb5 O11 77.46(18) . . ?
O9 Tb5 O17 153.74(19) . . ?
O9 Tb5 O18 151.10(19) . . ?
O9 Tb5 N9 86.3(2) . . ?
O9 Tb5 C70 170.4(2) . . ?
O5 Tb5 O6 135.14(18) . . ?
O5 Tb5 O16 159.54(19) . . ?
O5 Tb5 O11 81.78(19) . . ?
O5 Tb5 O9 89.8(2) . . ?
O5 Tb5 O17 86.7(2) . . ?
O5 Tb5 O18 105.9(2) . . ?
O5 Tb5 N9 72.2(2) . . ?
O5 Tb5 C70 99.4(2) . . ?
O17 Tb5 O18 53.60(19) . . ?
O17 Tb5 N9 117.1(2) . . ?
O17 Tb5 C70 26.5(2) . . ?
O18 Tb5 N9 76.1(2) . . ?
O18 Tb5 C70 27.4(2) . . ?
N9 Tb5 C70 99.0(3) . . ?
O15 Tb1 Tb2 65.30(12) . . ?
O15 Tb1 O2 75.16(17) . . ?
O15 Tb1 O7 64.37(17) . . ?
O15 Tb1 O13 86.81(17) . . ?
O15 Tb1 N16 129.15(19) . . ?
O15 Tb1 N1 85.6(2) . . ?
O2 Tb1 Tb2 32.62(11) . . ?
O2 Tb1 O7 120.33(16) . . ?
O2 Tb1 O13 64.13(16) . . ?
O2 Tb1 N16 140.1(2) . . ?
O2 Tb1 N1 63.26(18) . . ?
O7 Tb1 Tb2 89.24(12) . . ?
O7 Tb1 O13 71.40(17) . . ?
O7 Tb1 N16 65.32(18) . . ?
O7 Tb1 N1 145.1(2) . . ?
O1 Tb1 Tb2 148.92(15) . . ?
O1 Tb1 O15 85.77(19) . . ?
O1 Tb1 O2 131.64(19) . . ?
O1 Tb1 O7 88.09(19) . . ?
O1 Tb1 O13 159.42(18) . . ?
O1 Tb1 O8 105.3(2) . . ?
O1 Tb1 N16 85.7(2) . . ?
O1 Tb1 N1 71.4(2) . . ?
O13 Tb1 Tb2 36.72(11) . . ?
O13 Tb1 N16 84.17(18) . . ?
O13 Tb1 N1 127.05(18) . . ?
O8 Tb1 Tb2 98.71(13) . . ?
O8 Tb1 O15 157.57(18) . . ?
O8 Tb1 O2 83.06(18) . . ?
O8 Tb1 O7 134.04(19) . . ?
O8 Tb1 O13 88.52(18) . . ?
O8 Tb1 N16 72.0(2) . . ?
O8 Tb1 N1 79.8(2) . . ?
N16 Tb1 Tb2 120.88(15) . . ?
N16 Tb1 N1 137.3(2) . . ?
N1 Tb1 Tb2 94.17(14) . . ?
Tb1 O15 Tb4 111.68(19) . . ?
C68 O15 Tb4 96.8(4) . . ?
C68 O15 Tb1 150.9(5) . . ?
Tb3 O22 Tb4 115.0(2) . . ?
Tb5 O6 Tb4 117.67(19) . . ?
C38 O6 Tb4 125.9(4) . . ?
C38 O6 Tb5 115.9(4) . . ?
Tb5 O16 Tb4 111.4(2) . . ?
C68 O16 Tb4 96.9(5) . . ?
C68 O16 Tb5 146.8(5) . . ?
Tb2 O2 Tb1 113.67(19) . . ?
C8 O2 Tb2 125.3(4) . . ?
C8 O2 Tb1 120.7(4) . . ?
Tb2 O21 Tb4 140.0(2) . . ?
Tb2 O21 Tb3 102.84(17) . . ?
Tb3 O21 Tb4 103.27(17) . . ?
Tb1 O7 Tb4 119.1(2) . . ?
C53 O7 Tb4 123.3(4) . . ?
C53 O7 Tb1 117.4(4) . . ?
Tb2 O3 Tb3 107.07(18) . . ?
C23 O3 Tb2 129.6(4) . . ?
C23 O3 Tb3 122.6(4) . . ?
C64 O12 Tb2 172.8(5) . . ?
C66 O14 Tb3 143.6(5) . . ?
C62 O10 Tb3 139.2(5) . . ?
C64 O11 Tb5 140.4(5) . . ?
Tb2 O19 H19A 111.9 . . ?
Tb2 O19 H19B 111.6 . . ?
H19A O19 H19B 102.0 . . ?
C1 O1 Tb1 146.2(6) . . ?
C30 O4 Tb3 139.3(5) . . ?
Tb2 O13 Tb1 105.70(19) . . ?
C66 O13 Tb2 116.3(4) . . ?
C66 O13 Tb1 137.5(4) . . ?
C62 O9 Tb5 138.5(5) . . ?
C31 O5 Tb5 145.5(5) . . ?
Tb4 O20 H20 118.4(16) . . ?
C71 O20 Tb4 129.4(5) . . ?
C71 O20 H20 108.0(17) . . ?
C13 N3 Tb2 121.9(4) . . ?
C9 N3 Tb2 119.8(5) . . ?
C9 N3 C13 117.7(6) . . ?
C70 O17 Tb5 93.6(5) . . ?
C23 N7 N8 108.9(6) . . ?
C49 N14 Tb4 122.4(5) . . ?
C50 N14 Tb4 118.9(5) . . ?
C50 N14 C49 118.3(6) . . ?
C20 N6 Tb2 119.6(4) . . ?
C20 N6 C19 119.3(6) . . ?
C19 N6 Tb2 121.1(4) . . ?
C60 O8 Tb1 141.2(5) . . ?
C70 O18 Tb5 92.1(5) . . ?
N7 N8 Tb3 118.2(4) . . ?
C24 N8 Tb3 128.4(5) . . ?
C24 N8 N7 111.8(6) . . ?
C39 N11 Tb4 120.2(5) . . ?
C39 N11 C43 117.4(6) . . ?
C43 N11 Tb4 122.0(5) . . ?
C53 N15 N16 112.2(6) . . ?
N15 N16 Tb1 117.6(4) . . ?
C54 N16 Tb1 131.9(5) . . ?
C54 N16 N15 110.5(6) . . ?
C15 N4 C14 115.4(7) . . ?
C38 N10 N9 111.6(6) . . ?
C45 N12 C44 116.9(7) . . ?
N2 N1 Tb1 117.0(4) . . ?
C7 N1 Tb1 132.2(6) . . ?
C7 N1 N2 110.7(7) . . ?
N6 C20 C23 113.0(6) . . ?
N6 C20 C21 121.2(6) . . ?
C21 C20 C23 125.8(6) . . ?
C74 O25 H25 109.5 . . ?
C8 N2 N1 111.1(6) . . ?
C46 N13 C47 115.8(7) . . ?
O15 C68 O16 117.5(7) . . ?
O15 C68 C67 122.4(7) . . ?
O16 C68 C67 120.0(7) . . ?
C16 N5 C17 116.3(7) . . ?
N8 C24 H24 116.9 . . ?
N8 C24 C25 126.1(7) . . ?
C25 C24 H24 116.9 . . ?
N10 N9 Tb5 117.1(4) . . ?
C37 N9 Tb5 129.5(5) . . ?
C37 N9 N10 112.9(6) . . ?
O6 C38 N10 127.4(7) . . ?
O6 C38 C39 117.0(6) . . ?
N10 C38 C39 115.5(6) . . ?
C43 C42 C41 118.2(7) . . ?
C43 C42 C44 119.4(7) . . ?
C41 C42 C44 122.3(7) . . ?
O12 C64 C63 117.4(7) . . ?
O11 C64 O12 124.1(7) . . ?
O11 C64 C63 118.4(7) . . ?
N3 C13 C19 116.2(6) . . ?
N3 C13 C12 123.3(7) . . ?
C12 C13 C19 120.4(7) . . ?
N11 C39 C38 114.0(6) . . ?
N11 C39 C40 123.5(6) . . ?
C40 C39 C38 122.5(6) . . ?
N6 C19 C13 117.0(6) . . ?
N6 C19 C18 122.4(6) . . ?
C18 C19 C13 120.6(6) . . ?
O3 C23 N7 125.3(6) . . ?
O3 C23 C20 114.8(6) . . ?
N7 C23 C20 119.9(6) . . ?
N11 C43 C42 123.3(7) . . ?
N11 C43 C49 116.5(6) . . ?
C42 C43 C49 120.2(7) . . ?
N14 C49 C43 116.9(6) . . ?
N14 C49 C48 122.0(7) . . ?
C48 C49 C43 121.0(7) . . ?
C42 C41 H41 120.8 . . ?
C40 C41 C42 118.3(7) . . ?
C40 C41 H41 120.8 . . ?
N14 C50 C53 114.8(7) . . ?
N14 C50 C51 123.5(7) . . ?
C51 C50 C53 121.6(7) . . ?
N13 C47 C44 121.0(7) . . ?
N13 C47 C48 119.0(7) . . ?
C44 C47 C48 120.0(7) . . ?
N3 C9 C8 112.1(6) . . ?
N3 C9 C10 123.7(7) . . ?
C10 C9 C8 124.2(7) . . ?
O7 C53 C50 117.6(6) . . ?
N15 C53 O7 126.7(7) . . ?
N15 C53 C50 115.7(7) . . ?
O14 C66 O13 121.8(7) . . ?
O14 C66 C65 119.4(7) . . ?
O13 C66 C65 118.8(7) . . ?
C13 C12 C11 115.7(7) . . ?
C13 C12 C14 119.7(7) . . ?
C11 C12 C14 124.6(7) . . ?
N5 C17 C14 121.0(6) . . ?
N5 C17 C18 117.8(6) . . ?
C14 C17 C18 121.2(6) . . ?
O10 C62 C61 116.6(7) . . ?
O9 C62 O10 123.6(7) . . ?
O9 C62 C61 119.8(7) . . ?
C30 C25 C24 124.0(7) . . ?
C26 C25 C24 116.6(7) . . ?
C26 C25 C30 119.4(7) . . ?
N12 C44 C42 118.3(7) . . ?
N12 C44 C47 121.5(7) . . ?
C47 C44 C42 120.2(6) . . ?
C20 C21 H21 120.1 . . ?
C22 C21 C20 119.8(7) . . ?
C22 C21 H21 120.1 . . ?
C12 C11 H11 119.5 . . ?
C10 C11 C12 121.0(7) . . ?
C10 C11 H11 119.5 . . ?
O2 C8 C9 116.4(6) . . ?
N2 C8 O2 124.6(7) . . ?
N2 C8 C9 119.0(7) . . ?
C68 C67 H67A 109.5 . . ?
C68 C67 H67B 109.5 . . ?
C68 C67 H67C 109.5 . . ?
H67A C67 H67B 109.5 . . ?
H67A C67 H67C 109.5 . . ?
H67B C67 H67C 109.5 . . ?
N4 C14 C12 118.2(7) . . ?
N4 C14 C17 122.4(7) . . ?
C17 C14 C12 119.4(6) . . ?
C19 C18 C17 118.7(6) . . ?
C19 C18 C22 117.8(6) . . ?
C22 C18 C17 123.5(7) . . ?
O4 C30 C25 122.5(7) . . ?
O4 C30 C29 120.1(7) . . ?
C29 C30 C25 117.4(7) . . ?
O17 C70 Tb5 60.0(4) . . ?
O17 C70 O18 119.6(8) . . ?
O17 C70 C69 122.4(9) . . ?
O18 C70 Tb5 60.5(4) . . ?
O18 C70 C69 118.0(8) . . ?
C69 C70 Tb5 170.4(7) . . ?
C39 C40 H40 120.5 . . ?
C41 C40 C39 119.1(7) . . ?
C41 C40 H40 120.5 . . ?
C50 C51 H51 120.9 . . ?
C52 C51 C50 118.3(7) . . ?
C52 C51 H51 120.9 . . ?
N4 C15 H15 118.1 . . ?
N4 C15 C16 123.7(7) . . ?
C16 C15 H15 118.1 . . ?
C30 C29 H29 119.2 . . ?
C28 C29 C30 121.7(8) . . ?
C28 C29 H29 119.2 . . ?
C73 O24 H24A 109.5 . . ?
C9 C10 H10 120.8 . . ?
C11 C10 C9 118.4(7) . . ?
C11 C10 H10 120.8 . . ?
N5 C16 C15 121.1(7) . . ?
N5 C16 H16 119.5 . . ?
C15 C16 H16 119.5 . . ?
C49 C48 C47 119.1(7) . . ?
C52 C48 C49 118.3(7) . . ?
C52 C48 C47 122.5(7) . . ?
C72 O23 H23 109.5 . . ?
N16 C54 H54 117.1 . . ?
N16 C54 C55 125.8(8) . . ?
C55 C54 H54 117.1 . . ?
C21 C22 C18 119.3(7) . . ?
C21 C22 H22 120.3 . . ?
C18 C22 H22 120.3 . . ?
C25 C26 H26 119.0 . . ?
C27 C26 C25 122.0(9) . . ?
C27 C26 H26 119.0 . . ?
O1 C1 C6 121.4(8) . . ?
O1 C1 C2 119.9(9) . . ?
C6 C1 C2 118.6(9) . . ?
O8 C60 C59 120.7(7) . . ?
O8 C60 C55 122.7(7) . . ?
C59 C60 C55 116.6(7) . . ?
C29 C28 H28 120.1 . . ?
C29 C28 C27 119.8(8) . . ?
C27 C28 H28 120.1 . . ?
C60 C59 H59 119.1 . . ?
C58 C59 C60 121.7(8) . . ?
C58 C59 H59 119.1 . . ?
C60 C55 C54 122.9(7) . . ?
C56 C55 C54 117.3(8) . . ?
C56 C55 C60 119.8(7) . . ?
C51 C52 C48 119.5(7) . . ?
C51 C52 H52 120.3 . . ?
C48 C52 H52 120.3 . . ?
N12 C45 H45 119.5 . . ?
N12 C45 C46 121.1(8) . . ?
C46 C45 H45 119.5 . . ?
N13 C46 C45 123.8(8) . . ?
N13 C46 H46 118.1 . . ?
C45 C46 H46 118.1 . . ?
N1 C7 H7 117.7 . . ?
N1 C7 C6 124.5(9) . . ?
C6 C7 H7 117.7 . . ?
O5 C31 C32 120.4(8) . . ?
O5 C31 C36 122.1(7) . . ?
C36 C31 C32 117.6(7) . . ?
O20 C71 H71A 109.5 . . ?
O20 C71 H71B 109.5 . . ?
O20 C71 H71C 109.5 . . ?
H71A C71 H71B 109.5 . . ?
H71A C71 H71C 109.5 . . ?
H71B C71 H71C 109.5 . . ?
C62 C61 H61A 109.5 . . ?
C62 C61 H61B 109.5 . . ?
C62 C61 H61C 109.5 . . ?
H61A C61 H61B 109.5 . . ?
H61A C61 H61C 109.5 . . ?
H61B C61 H61C 109.5 . . ?
C66 C65 H65A 109.5 . . ?
C66 C65 H65B 109.5 . . ?
C66 C65 H65C 109.5 . . ?
H65A C65 H65B 109.5 . . ?
H65A C65 H65C 109.5 . . ?
H65B C65 H65C 109.5 . . ?
N9 C37 H37 115.1 . . ?
N9 C37 C36 129.9(8) . . ?
C36 C37 H37 115.1 . . ?
C26 C27 C28 119.7(8) . . ?
C26 C27 H27 120.1 . . ?
C28 C27 H27 120.1 . . ?
C55 C56 H56 118.8 . . ?
C57 C56 C55 122.4(9) . . ?
C57 C56 H56 118.8 . . ?
C31 C32 H32 119.5 . . ?
C33 C32 C31 121.1(9) . . ?
C33 C32 H32 119.5 . . ?
C1 C6 C7 124.1(8) . . ?
C1 C6 C5 120.1(10) . . ?
C5 C6 C7 115.8(10) . . ?
C31 C36 C37 120.0(7) . . ?
C31 C36 C35 120.2(8) . . ?
C35 C36 C37 119.7(8) . . ?
C59 C58 H58 119.6 . . ?
C59 C58 C57 120.9(8) . . ?
C57 C58 H58 119.6 . . ?
C56 C57 C58 118.5(8) . . ?
C56 C57 H57 120.8 . . ?
C58 C57 H57 120.8 . . ?
C70 C69 H69A 109.5 . . ?
C70 C69 H69B 109.5 . . ?
C70 C69 H69C 109.5 . . ?
H69A C69 H69B 109.5 . . ?
H69A C69 H69C 109.5 . . ?
H69B C69 H69C 109.5 . . ?
O24 C73 H73A 109.5 . . ?
O24 C73 H73B 109.5 . . ?
O24 C73 H73C 109.5 . . ?
H73A C73 H73B 109.5 . . ?
H73A C73 H73C 109.5 . . ?
H73B C73 H73C 109.5 . . ?
C1 C2 H2 119.7 . . ?
C3 C2 C1 120.6(12) . . ?
C3 C2 H2 119.7 . . ?
C64 C63 H63A 109.5 . . ?
C64 C63 H63B 109.5 . . ?
C64 C63 H63C 109.5 . . ?
H63A C63 H63B 109.5 . . ?
H63A C63 H63C 109.5 . . ?
H63B C63 H63C 109.5 . . ?
O25 C74 H74A 109.5 . . ?
O25 C74 H74B 109.5 . . ?
O25 C74 H74C 109.5 . . ?
H74A C74 H74B 109.5 . . ?
H74A C74 H74C 109.5 . . ?
H74B C74 H74C 109.5 . . ?
C6 C5 H5 120.5 . . ?
C4 C5 C6 119.1(13) . . ?
C4 C5 H5 120.5 . . ?
C36 C35 H35 119.4 . . ?
C34 C35 C36 121.2(9) . . ?
C34 C35 H35 119.4 . . ?
C32 C33 H33 119.1 . . ?
C32 C33 C34 121.7(9) . . ?
C34 C33 H33 119.1 . . ?
C35 C34 C33 118.3(9) . . ?
C35 C34 H34 120.9 . . ?
C33 C34 H34 120.9 . . ?
C2 C3 H3 119.6 . . ?
C2 C3 C4 120.8(12) . . ?
C4 C3 H3 119.6 . . ?
C5 C4 C3 120.8(13) . . ?
C5 C4 H4 119.6 . . ?
C3 C4 H4 119.6 . . ?
O23 C72 H72A 109.5 . . ?
O23 C72 H72B 109.5 . . ?
O23 C72 H72C 109.5 . . ?
H72A C72 H72B 109.5 . . ?
H72A C72 H72C 109.5 . . ?
H72B C72 H72C 109.5 . . ?

loop_
_geom_bond_atom_site_label_1
_geom_bond_atom_site_label_2
_geom_bond_distance
_geom_bond_site_symmetry_2
_geom_bond_publ_flag
Tb4 Tb3 3.7640(5) . ?
Tb4 O15 2.641(5) . ?
Tb4 O22 2.237(5) . ?
Tb4 O6 2.428(5) . ?
Tb4 O16 2.634(5) . ?
Tb4 O21 2.410(4) . ?
Tb4 O7 2.421(5) . ?
Tb4 O20 2.369(5) . ?
Tb4 N14 2.579(6) . ?
Tb4 N11 2.600(6) . ?
Tb2 Tb3 3.7304(5) . ?
Tb2 Tb1 3.9184(5) . ?
Tb2 O2 2.307(5) . ?
Tb2 O21 2.381(4) . ?
Tb2 O3 2.318(5) . ?
Tb2 O12 2.222(5) . ?
Tb2 O19 2.377(5) . ?
Tb2 O13 2.434(5) . ?
Tb2 N3 2.524(6) . ?
Tb2 N6 2.552(6) . ?
Tb3 O22 2.227(5) . ?
Tb3 O21 2.391(5) . ?
Tb3 O3 2.321(4) . ?
Tb3 O14 2.328(5) . ?
Tb3 O10 2.293(5) . ?
Tb3 O4 2.220(5) . ?
Tb3 N8 2.517(6) . ?
Tb5 O6 2.400(5) . ?
Tb5 O16 2.365(5) . ?
Tb5 O11 2.354(5) . ?
Tb5 O9 2.320(5) . ?
Tb5 O5 2.182(5) . ?
Tb5 O17 2.427(5) . ?
Tb5 O18 2.437(5) . ?
Tb5 N9 2.477(6) . ?
Tb5 C70 2.797(9) . ?
Tb1 O15 2.374(5) . ?
Tb1 O2 2.374(5) . ?
Tb1 O7 2.397(5) . ?
Tb1 O1 2.183(5) . ?
Tb1 O13 2.482(5) . ?
Tb1 O8 2.239(5) . ?
Tb1 N16 2.482(6) . ?
Tb1 N1 2.528(7) . ?
O15 C68 1.263(9) . ?
O6 C38 1.290(8) . ?
O16 C68 1.272(9) . ?
O2 C8 1.316(8) . ?
O7 C53 1.311(9) . ?
O3 C23 1.291(8) . ?
O12 C64 1.273(9) . ?
O14 C66 1.242(9) . ?
O10 C62 1.277(9) . ?
O11 C64 1.241(9) . ?
O19 H19A 0.9218 . ?
O19 H19B 0.9211 . ?
O1 C1 1.337(10) . ?
O4 C30 1.320(9) . ?
O13 C66 1.288(9) . ?
O9 C62 1.262(9) . ?
O5 C31 1.311(9) . ?
O20 H20 0.880(10) . ?
O20 C71 1.504(11) . ?
N3 C13 1.363(9) . ?
N3 C9 1.327(9) . ?
O17 C70 1.249(10) . ?
N7 N8 1.429(7) . ?
N7 C23 1.307(9) . ?
N14 C49 1.353(9) . ?
N14 C50 1.323(9) . ?
N6 C20 1.342(9) . ?
N6 C19 1.348(8) . ?
O8 C60 1.305(9) . ?
O18 C70 1.288(10) . ?
N8 C24 1.303(9) . ?
N11 C39 1.317(9) . ?
N11 C43 1.353(9) . ?
N15 N16 1.412(8) . ?
N15 C53 1.303(9) . ?
N16 C54 1.297(10) . ?
N4 C14 1.344(9) . ?
N4 C15 1.308(10) . ?
N10 N9 1.391(8) . ?
N10 C38 1.312(9) . ?
N12 C44 1.342(9) . ?
N12 C45 1.324(10) . ?
N1 N2 1.430(9) . ?
N1 C7 1.293(10) . ?
C20 C23 1.483(9) . ?
C20 C21 1.398(10) . ?
O25 H25 0.8400 . ?
O25 C74 1.416(11) . ?
N2 C8 1.299(10) . ?
N13 C47 1.351(9) . ?
N13 C46 1.315(10) . ?
C68 C67 1.482(11) . ?
N5 C17 1.365(9) . ?
N5 C16 1.321(10) . ?
C24 H24 0.9500 . ?
C24 C25 1.445(10) . ?
N9 C37 1.243(10) . ?
C38 C39 1.488(9) . ?
C42 C43 1.400(10) . ?
C42 C41 1.406(11) . ?
C42 C44 1.461(10) . ?
C64 C63 1.517(11) . ?
C13 C19 1.451(9) . ?
C13 C12 1.395(9) . ?
C39 C40 1.414(10) . ?
C19 C18 1.390(10) . ?
C43 C49 1.441(10) . ?
C49 C48 1.407(10) . ?
C41 H41 0.9500 . ?
C41 C40 1.374(10) . ?
C50 C53 1.476(10) . ?
C50 C51 1.409(10) . ?
C47 C44 1.408(10) . ?
C47 C48 1.455(10) . ?
C9 C8 1.485(10) . ?
C9 C10 1.388(10) . ?
C66 C65 1.477(11) . ?
C12 C11 1.432(10) . ?
C12 C14 1.453(10) . ?
C17 C14 1.398(10) . ?
C17 C18 1.457(9) . ?
C62 C61 1.502(11) . ?
C25 C30 1.420(11) . ?
C25 C26 1.396(11) . ?
C21 H21 0.9500 . ?
C21 C22 1.364(10) . ?
C11 H11 0.9500 . ?
C11 C10 1.347(11) . ?
C67 H67A 0.9800 . ?
C67 H67B 0.9800 . ?
C67 H67C 0.9800 . ?
C18 C22 1.408(10) . ?
C30 C29 1.406(10) . ?
C70 C69 1.482(13) . ?
C40 H40 0.9500 . ?
C51 H51 0.9500 . ?
C51 C52 1.370(10) . ?
C15 H15 0.9500 . ?
C15 C16 1.412(11) . ?
C29 H29 0.9500 . ?
C29 C28 1.378(12) . ?
O24 H24A 0.8400 . ?
O24 C73 1.369(12) . ?
C10 H10 0.9500 . ?
C16 H16 0.9500 . ?
C48 C52 1.400(11) . ?
O23 H23 0.8400 . ?
O23 C72 1.377(18) . ?
C54 H54 0.9500 . ?
C54 C55 1.442(11) . ?
C22 H22 0.9500 . ?
C26 H26 0.9500 . ?
C26 C27 1.352(11) . ?
C1 C6 1.401(13) . ?
C1 C2 1.402(13) . ?
C60 C59 1.405(11) . ?
C60 C55 1.423(11) . ?
C28 H28 0.9500 . ?
C28 C27 1.397(13) . ?
C59 H59 0.9500 . ?
C59 C58 1.385(11) . ?
C55 C56 1.406(11) . ?
C52 H52 0.9500 . ?
C45 H45 0.9500 . ?
C45 C46 1.390(12) . ?
C46 H46 0.9500 . ?
C7 H7 0.9500 . ?
C7 C6 1.467(13) . ?
C31 C32 1.415(11) . ?
C31 C36 1.401(11) . ?
C71 H71A 0.9800 . ?
C71 H71B 0.9800 . ?
C71 H71C 0.9800 . ?
C61 H61A 0.9800 . ?
C61 H61B 0.9800 . ?
C61 H61C 0.9800 . ?
C65 H65A 0.9800 . ?
C65 H65B 0.9800 . ?
C65 H65C 0.9800 . ?
C37 H37 0.9500 . ?
C37 C36 1.470(11) . ?
C27 H27 0.9500 . ?
C56 H56 0.9500 . ?
C56 C57 1.355(12) . ?
C32 H32 0.9500 . ?
C32 C33 1.347(13) . ?
C6 C5 1.404(13) . ?
C36 C35 1.402(12) . ?
C58 H58 0.9500 . ?
C58 C57 1.394(13) . ?
C57 H57 0.9500 . ?
C69 H69A 0.9800 . ?
C69 H69B 0.9800 . ?
C69 H69C 0.9800 . ?
C73 H73A 0.9800 . ?
C73 H73B 0.9800 . ?
C73 H73C 0.9800 . ?
C2 H2 0.9500 . ?
C2 C3 1.344(15) . ?
C63 H63A 0.9800 . ?
C63 H63B 0.9800 . ?
C63 H63C 0.9800 . ?
C74 H74A 0.9800 . ?
C74 H74B 0.9800 . ?
C74 H74C 0.9800 . ?
C5 H5 0.9500 . ?
C5 C4 1.364(17) . ?
C35 H35 0.9500 . ?
C35 C34 1.369(14) . ?
C33 H33 0.9500 . ?
C33 C34 1.404(14) . ?
C34 H34 0.9500 . ?
C3 H3 0.9500 . ?
C3 C4 1.39(2) . ?
C4 H4 0.9500 . ?
C72 H72A 0.9800 . ?
C72 H72B 0.9800 . ?
C72 H72C 0.9800 . ?

loop_
_geom_torsion_atom_site_label_1
_geom_torsion_atom_site_label_2
_geom_torsion_atom_site_label_3
_geom_torsion_atom_site_label_4
_geom_torsion
_geom_torsion_site_symmetry_1
_geom_torsion_site_symmetry_2
_geom_torsion_site_symmetry_3
_geom_torsion_site_symmetry_4
_geom_torsion_publ_flag
Tb4 O15 C68 O16 -5.7(7) . . . . ?
Tb4 O15 C68 C67 173.1(6) . . . . ?
Tb4 O6 C38 N10 -173.9(6) . . . . ?
Tb4 O6 C38 C39 5.9(10) . . . . ?
Tb4 O16 C68 O15 5.7(7) . . . . ?
Tb4 O16 C68 C67 -173.1(6) . . . . ?
Tb4 O7 C53 N15 168.8(6) . . . . ?
Tb4 O7 C53 C50 -12.7(9) . . . . ?
Tb4 N14 C49 C43 -6.9(9) . . . . ?
Tb4 N14 C49 C48 171.8(5) . . . . ?
Tb4 N14 C50 C53 7.4(9) . . . . ?
Tb4 N14 C50 C51 -172.9(6) . . . . ?
Tb4 N11 C39 C38 -2.4(8) . . . . ?
Tb4 N11 C39 C40 176.1(5) . . . . ?
Tb4 N11 C43 C42 -176.0(5) . . . . ?
Tb4 N11 C43 C49 3.3(9) . . . . ?
Tb2 O2 C8 N2 160.5(6) . . . . ?
Tb2 O2 C8 C9 -16.6(9) . . . . ?
Tb2 O3 C23 N7 177.6(5) . . . . ?
Tb2 O3 C23 C20 -2.2(9) . . . . ?
Tb2 O13 C66 O14 -36.7(9) . . . . ?
Tb2 O13 C66 C65 140.5(6) . . . . ?
Tb2 N3 C13 C19 -6.8(8) . . . . ?
Tb2 N3 C13 C12 174.0(5) . . . . ?
Tb2 N3 C9 C8 5.1(8) . . . . ?
Tb2 N3 C9 C10 -175.8(6) . . . . ?
Tb2 N6 C20 C23 -4.3(8) . . . . ?
Tb2 N6 C20 C21 176.8(6) . . . . ?
Tb2 N6 C19 C13 4.3(8) . . . . ?
Tb2 N6 C19 C18 -175.2(5) . . . . ?
Tb3 O3 C23 N7 -13.1(10) . . . . ?
Tb3 O3 C23 C20 167.1(4) . . . . ?
Tb3 O14 C66 O13 -18.4(13) . . . . ?
Tb3 O14 C66 C65 164.4(6) . . . . ?
Tb3 O10 C62 O9 -12.6(12) . . . . ?
Tb3 O10 C62 C61 165.1(6) . . . . ?
Tb3 O4 C30 C25 27.1(11) . . . . ?
Tb3 O4 C30 C29 -153.7(6) . . . . ?
Tb3 N8 C24 C25 -14.2(11) . . . . ?
Tb5 O6 C38 N10 14.6(11) . . . . ?
Tb5 O6 C38 C39 -165.6(5) . . . . ?
Tb5 O16 C68 O15 -142.9(7) . . . . ?
Tb5 O16 C68 C67 38.3(13) . . . . ?
Tb5 O11 C64 O12 2.1(14) . . . . ?
Tb5 O11 C64 C63 -176.3(7) . . . . ?
Tb5 O9 C62 O10 -117.8(8) . . . . ?
Tb5 O9 C62 C61 64.6(10) . . . . ?
Tb5 O5 C31 C32 177.6(7) . . . . ?
Tb5 O5 C31 C36 -3.9(15) . . . . ?
Tb5 O17 C70 O18 -11.0(8) . . . . ?
Tb5 O17 C70 C69 169.1(8) . . . . ?
Tb5 O18 C70 O17 10.9(8) . . . . ?
Tb5 O18 C70 C69 -169.1(8) . . . . ?
Tb5 N9 C37 C36 12.2(14) . . . . ?
Tb1 O15 C68 O16 162.1(6) . . . . ?
Tb1 O15 C68 C67 -19.1(14) . . . . ?
Tb1 O2 C8 N2 -12.8(10) . . . . ?
Tb1 O2 C8 C9 170.1(5) . . . . ?
Tb1 O7 C53 N15 -6.3(10) . . . . ?
Tb1 O7 C53 C50 172.2(5) . . . . ?
Tb1 O1 C1 C6 -3.2(15) . . . . ?
Tb1 O1 C1 C2 178.3(7) . . . . ?
Tb1 O13 C66 O14 134.1(6) . . . . ?
Tb1 O13 C66 C65 -48.6(10) . . . . ?
Tb1 O8 C60 C59 -156.8(6) . . . . ?
Tb1 O8 C60 C55 23.0(13) . . . . ?
Tb1 N16 C54 C55 -3.4(13) . . . . ?
Tb1 N1 N2 C8 15.3(8) . . . . ?
Tb1 N1 C7 C6 -2.1(15) . . . . ?
O6 C38 C39 N11 -1.8(10) . . . . ?
O6 C38 C39 C40 179.6(7) . . . . ?
O1 C1 C6 C7 2.8(15) . . . . ?
O1 C1 C6 C5 -179.7(11) . . . . ?
O1 C1 C2 C3 178.3(10) . . . . ?
O4 C30 C29 C28 -179.7(7) . . . . ?
O5 C31 C32 C33 178.4(11) . . . . ?
O5 C31 C36 C37 2.0(14) . . . . ?
O5 C31 C36 C35 -179.8(10) . . . . ?
N3 C13 C19 N6 1.5(10) . . . . ?
N3 C13 C19 C18 -178.9(7) . . . . ?
N3 C13 C12 C11 0.6(11) . . . . ?
N3 C13 C12 C14 179.2(7) . . . . ?
N3 C9 C8 O2 6.2(10) . . . . ?
N3 C9 C8 N2 -171.1(7) . . . . ?
N3 C9 C10 C11 2.6(13) . . . . ?
N7 N8 C24 C25 -179.5(7) . . . . ?
N14 C49 C48 C47 178.4(7) . . . . ?
N14 C49 C48 C52 1.7(11) . . . . ?
N14 C50 C53 O7 2.7(10) . . . . ?
N14 C50 C53 N15 -178.6(7) . . . . ?
N14 C50 C51 C52 0.0(13) . . . . ?
N6 C20 C23 O3 4.1(9) . . . . ?
N6 C20 C23 N7 -175.7(6) . . . . ?
N6 C20 C21 C22 -0.9(12) . . . . ?
N6 C19 C18 C17 178.5(7) . . . . ?
N6 C19 C18 C22 -2.0(11) . . . . ?
O8 C60 C59 C58 -177.1(8) . . . . ?
O8 C60 C55 C54 -1.9(13) . . . . ?
O8 C60 C55 C56 177.4(8) . . . . ?
N8 N7 C23 O3 1.4(10) . . . . ?
N8 N7 C23 C20 -178.8(6) . . . . ?
N8 C24 C25 C30 -2.3(13) . . . . ?
N8 C24 C25 C26 177.0(8) . . . . ?
N11 C39 C40 C41 -0.5(12) . . . . ?
N11 C43 C49 N14 2.3(10) . . . . ?
N11 C43 C49 C48 -176.5(7) . . . . ?
N15 N16 C54 C55 177.8(7) . . . . ?
N16 N15 C53 O7 -0.6(11) . . . . ?
N16 N15 C53 C50 -179.1(6) . . . . ?
N16 C54 C55 C60 -5.4(13) . . . . ?
N16 C54 C55 C56 175.2(8) . . . . ?
N4 C15 C16 N5 0.4(12) . . . . ?
N10 N9 C37 C36 -176.5(8) . . . . ?
N10 C38 C39 N11 178.0(7) . . . . ?
N10 C38 C39 C40 -0.5(11) . . . . ?
N12 C45 C46 N13 -0.6(14) . . . . ?
N1 N2 C8 O2 -2.5(11) . . . . ?
N1 N2 C8 C9 174.5(6) . . . . ?
N1 C7 C6 C1 -0.4(17) . . . . ?
N1 C7 C6 C5 -178.0(11) . . . . ?
C20 N6 C19 C13 -177.9(6) . . . . ?
C20 N6 C19 C18 2.5(11) . . . . ?
C20 C21 C22 C18 1.4(12) . . . . ?
N2 N1 C7 C6 177.6(9) . . . . ?
N13 C47 C44 N12 2.1(12) . . . . ?
N13 C47 C44 C42 -177.4(7) . . . . ?
N13 C47 C48 C49 179.8(7) . . . . ?
N13 C47 C48 C52 -3.7(12) . . . . ?
N5 C17 C14 N4 -1.7(11) . . . . ?
N5 C17 C14 C12 179.5(7) . . . . ?
N5 C17 C18 C19 -179.2(7) . . . . ?
N5 C17 C18 C22 1.4(11) . . . . ?
C24 C25 C30 O4 -0.7(12) . . . . ?
C24 C25 C30 C29 -179.9(7) . . . . ?
C24 C25 C26 C27 180.0(8) . . . . ?
N9 N10 C38 O6 -1.1(12) . . . . ?
N9 N10 C38 C39 179.1(6) . . . . ?
N9 C37 C36 C31 -7.4(15) . . . . ?
N9 C37 C36 C35 174.5(11) . . . . ?
C38 N10 N9 Tb5 -12.8(8) . . . . ?
C38 N10 N9 C37 174.7(7) . . . . ?
C38 C39 C40 C41 177.9(7) . . . . ?
C42 C43 C49 N14 -178.4(7) . . . . ?
C42 C43 C49 C48 2.9(11) . . . . ?
C42 C41 C40 C39 -2.0(11) . . . . ?
C13 N3 C9 C8 176.3(6) . . . . ?
C13 N3 C9 C10 -4.7(11) . . . . ?
C13 C19 C18 C17 -1.1(10) . . . . ?
C13 C19 C18 C22 178.4(7) . . . . ?
C13 C12 C11 C10 -2.8(12) . . . . ?
C13 C12 C14 N4 -178.4(7) . . . . ?
C13 C12 C14 C17 0.5(11) . . . . ?
C39 N11 C43 C42 -3.1(11) . . . . ?
C39 N11 C43 C49 176.2(6) . . . . ?
C19 N6 C20 C23 177.9(6) . . . . ?
C19 N6 C20 C21 -1.0(11) . . . . ?
C19 C13 C12 C11 -178.6(7) . . . . ?
C19 C13 C12 C14 -0.1(11) . . . . ?
C19 C18 C22 C21 0.0(11) . . . . ?
C23 N7 N8 Tb3 9.4(7) . . . . ?
C23 N7 N8 C24 176.4(6) . . . . ?
C23 C20 C21 C22 -179.7(7) . . . . ?
C43 N11 C39 C38 -175.5(6) . . . . ?
C43 N11 C39 C40 3.0(11) . . . . ?
C43 C42 C41 C40 1.9(11) . . . . ?
C43 C42 C44 N12 178.5(7) . . . . ?
C43 C42 C44 C47 -1.9(11) . . . . ?
C43 C49 C48 C47 -3.0(11) . . . . ?
C43 C49 C48 C52 -179.6(7) . . . . ?
C49 N14 C50 C53 -179.1(6) . . . . ?
C49 N14 C50 C51 0.6(12) . . . . ?
C49 C48 C52 C51 -1.0(12) . . . . ?
C41 C42 C43 N11 0.7(11) . . . . ?
C41 C42 C43 C49 -178.6(7) . . . . ?
C41 C42 C44 N12 -3.3(11) . . . . ?
C41 C42 C44 C47 176.2(7) . . . . ?
C50 N14 C49 C43 179.8(7) . . . . ?
C50 N14 C49 C48 -1.5(11) . . . . ?
C50 C51 C52 C48 0.2(12) . . . . ?
C47 N13 C46 C45 1.7(13) . . . . ?
C47 C48 C52 C51 -177.6(8) . . . . ?
C9 N3 C13 C19 -177.8(6) . . . . ?
C9 N3 C13 C12 3.0(11) . . . . ?
C53 N15 N16 Tb1 7.0(8) . . . . ?
C53 N15 N16 C54 -174.0(7) . . . . ?
C53 C50 C51 C52 179.7(8) . . . . ?
C12 C13 C19 N6 -179.2(7) . . . . ?
C12 C13 C19 C18 0.4(11) . . . . ?
C12 C11 C10 C9 1.4(13) . . . . ?
C17 N5 C16 C15 -2.2(11) . . . . ?
C17 C18 C22 C21 179.5(7) . . . . ?
C25 C30 C29 C28 -0.5(11) . . . . ?
C25 C26 C27 C28 0.1(14) . . . . ?
C44 N12 C45 C46 0.2(12) . . . . ?
C44 C42 C43 N11 178.9(7) . . . . ?
C44 C42 C43 C49 -0.4(11) . . . . ?
C44 C42 C41 C40 -176.3(7) . . . . ?
C44 C47 C48 C49 0.6(11) . . . . ?
C44 C47 C48 C52 177.1(7) . . . . ?
C21 C20 C23 O3 -177.0(7) . . . . ?
C21 C20 C23 N7 3.2(12) . . . . ?
C11 C12 C14 N4 0.0(11) . . . . ?
C11 C12 C14 C17 178.9(7) . . . . ?
C8 C9 C10 C11 -178.5(8) . . . . ?
C14 N4 C15 C16 0.8(11) . . . . ?
C14 C12 C11 C10 178.8(8) . . . . ?
C14 C17 C18 C19 1.5(11) . . . . ?
C14 C17 C18 C22 -177.9(7) . . . . ?
C18 C17 C14 N4 177.6(7) . . . . ?
C18 C17 C14 C12 -1.3(10) . . . . ?
C30 C25 C26 C27 -0.7(13) . . . . ?
C30 C29 C28 C27 -0.1(12) . . . . ?
C51 C50 C53 O7 -177.0(7) . . . . ?
C51 C50 C53 N15 1.6(11) . . . . ?
C15 N4 C14 C12 178.7(7) . . . . ?
C15 N4 C14 C17 -0.1(10) . . . . ?
C29 C28 C27 C26 0.3(13) . . . . ?
C10 C9 C8 O2 -172.9(8) . . . . ?
C10 C9 C8 N2 9.8(12) . . . . ?
C16 N5 C17 C14 2.8(11) . . . . ?
C16 N5 C17 C18 -176.5(7) . . . . ?
C48 C47 C44 N12 -178.6(7) . . . . ?
C48 C47 C44 C42 1.9(11) . . . . ?
C54 C55 C56 C57 -178.6(9) . . . . ?
C26 C25 C30 O4 -180.0(7) . . . . ?
C26 C25 C30 C29 0.9(11) . . . . ?
C1 C6 C5 C4 2(2) . . . . ?
C1 C2 C3 C4 1(2) . . . . ?
C60 C59 C58 C57 -2.5(14) . . . . ?
C60 C55 C56 C57 2.0(14) . . . . ?
C59 C60 C55 C54 177.9(8) . . . . ?
C59 C60 C55 C56 -2.7(12) . . . . ?
C59 C58 C57 C56 1.5(15) . . . . ?
C55 C60 C59 C58 3.0(12) . . . . ?
C55 C56 C57 C58 -1.3(15) . . . . ?
C45 N12 C44 C42 178.6(7) . . . . ?
C45 N12 C44 C47 -0.9(11) . . . . ?
C46 N13 C47 C44 -2.4(11) . . . . ?
C46 N13 C47 C48 178.4(7) . . . . ?
C7 N1 N2 C8 -164.5(8) . . . . ?
C7 C6 C5 C4 179.8(15) . . . . ?
C31 C32 C33 C34 2(2) . . . . ?
C31 C36 C35 C34 1(2) . . . . ?
C37 C36 C35 C34 179.4(12) . . . . ?
C32 C31 C36 C37 -179.4(9) . . . . ?
C32 C31 C36 C35 -1.2(15) . . . . ?
C32 C33 C34 C35 -2(2) . . . . ?
C6 C1 C2 C3 -0.3(16) . . . . ?
C6 C5 C4 C3 -2(3) . . . . ?
C36 C31 C32 C33 -0.3(16) . . . . ?
C36 C35 C34 C33 0(2) . . . . ?
C2 C1 C6 C7 -178.6(9) . . . . ?
C2 C1 C6 C5 -1.1(16) . . . . ?
C2 C3 C4 C5 0(3) . . . . ?
